data_4320242
loop_
_publ_author_name
'David A. Aubry'
'Scott A. Laneman'
'Frank R. Fronczek'
'George G. Stanley'

_publ_section_title
;
 Separating the Racemic and Meso Diastereomers of a Binucleating
 Tetraphosphine Ligand System through the Use of Nickel Chloride
;
_journal_name_full 'Inorganic Chemistry'
_journal_page_first 5036
_journal_page_last 5041
_journal_paper_doi 10.1021/ic010035f
_journal_volume 40
_journal_year 2001
_chemical_compound_source 'Local laboratory'
_chemical_formula_moiety 'C27 H40 N2 Ni P4, H2 O'
_chemical_formula_sum 'C27 H42 N2 Ni O P4'
_chemical_formula_weight 593.22
_chemical_name_systematic
;
  ?
;
_space_group_IT_number 2
_symmetry_cell_setting triclinic
_symmetry_space_group_name_Hall '-P 1'
_symmetry_space_group_name_H-M 'P -1'
_atom_sites_solution_hydrogens geom
_atom_sites_solution_primary direct
_atom_sites_solution_secondary difmap
_audit_creation_method SHELXL-97
_cell_angle_alpha 95.2808(8)
_cell_angle_beta 94.3847(7)
_cell_angle_gamma 99.5244(10)
_cell_formula_units_Z 4
_cell_length_a 8.4310(2)
_cell_length_b 18.5593(3)
_cell_length_c 19.7142(4)
_cell_measurement_reflns_used 11686
_cell_measurement_temperature 120
_cell_measurement_theta_max 27.5
_cell_measurement_theta_min 2.5
_cell_volume 3016.08(11)
_computing_cell_refinement 'HKL Scalepack (Otwinowski & Minor 1997)'
_computing_data_collection 'COLLECT (Nonius, 1999)'
_computing_data_reduction 'HKL Denzo and Scalepack (Otwinowski & Minor 1997)'
_computing_molecular_graphics 'Ortep-3 for Windows (Farrugia, 1997)'
_computing_publication_material 'SHELXL-97 (Sheldrick, 1997)'
_computing_structure_refinement 'SHELXL-97 (Sheldrick, 1997)'
_computing_structure_solution 'Direct_methods (SIR92, Altomare, et al., 1994)'
_diffrn_ambient_temperature 120
_diffrn_measured_fraction_theta_full 0.995
_diffrn_measured_fraction_theta_max 0.995
_diffrn_measurement_device 'KappaCCD (with Oxford Cryostream)'
_diffrn_measurement_method ' \w scans with \k offsets'
_diffrn_radiation_monochromator graphite
_diffrn_radiation_source 'fine-focus sealed tube'
_diffrn_radiation_type MoK\a
_diffrn_radiation_wavelength 0.71073
_diffrn_reflns_av_R_equivalents 0.036
_diffrn_reflns_av_sigmaI/netI 0.0977
_diffrn_reflns_limit_h_max 9
_diffrn_reflns_limit_h_min -10
_diffrn_reflns_limit_k_max 24
_diffrn_reflns_limit_k_min -22
_diffrn_reflns_limit_l_max 25
_diffrn_reflns_limit_l_min -25
_diffrn_reflns_number 44705
_diffrn_reflns_theta_full 27.5
_diffrn_reflns_theta_max 27.5
_diffrn_reflns_theta_min 2.5
_diffrn_standards_decay_% none
_diffrn_standards_number 0
_exptl_absorpt_coefficient_mu 0.878
_exptl_absorpt_correction_T_max 0.917
_exptl_absorpt_correction_T_min 0.831
_exptl_absorpt_correction_type multi-scan
_exptl_absorpt_process_details 'HKL Scalepack (Otwinowski & Minor 1997)'
_exptl_crystal_colour orange-yellow
_exptl_crystal_density_diffrn 1.306
_exptl_crystal_density_method 'not measured'
_exptl_crystal_description needle
_exptl_crystal_F_000 1256
_exptl_crystal_size_max 0.30
_exptl_crystal_size_mid 0.10
_exptl_crystal_size_min 0.10
_refine_diff_density_max 0.55
_refine_diff_density_min -0.45
_refine_diff_density_rms 0.087
_refine_ls_extinction_method none
_refine_ls_goodness_of_fit_ref 1.031
_refine_ls_hydrogen_treatment mixed
_refine_ls_matrix_type full
_refine_ls_number_parameters 651
_refine_ls_number_reflns 13743
_refine_ls_number_restraints 0
_refine_ls_restrained_S_all 1.031
_refine_ls_R_factor_all 0.108
_refine_ls_R_factor_gt 0.049
_refine_ls_shift/su_max 0.001
_refine_ls_shift/su_mean 0.000
_refine_ls_structure_factor_coef Fsqd
_refine_ls_weighting_details 'calc w=1/[\s^2^(Fo^2^)+(0.0209P)^2^+2.2982P] where P=(Fo^2^+2Fc^2^)/3'
_refine_ls_weighting_scheme calc
_refine_ls_wR_factor_gt 0.081
_refine_ls_wR_factor_ref 0.099
_reflns_number_gt 8874
_reflns_number_total 13743
_reflns_threshold_expression >2sigma(I)
_cod_data_source_file ic010035f_2.cif
_cod_data_source_block 3m_H2O
_cod_depositor_comments
;
The following automatic conversions were performed:

'_symmetry_cell_setting' value 'Triclinic' changed to 'triclinic'
according to the built-in table from CIF Core dictionary named
'cif_core.dic' version 2.4.1 from 2010-06-29.

Automatic conversion script
Id: cif_fix_values 1646 2011-03-28 12:23:43Z adriana 
;
_cod_original_sg_symbol_H-M 'P -1 '
_cod_database_code 4320242

loop_
_symmetry_equiv_pos_as_xyz
'x, y, z'
'-x, -y, -z'

loop_
_atom_site_label
_atom_site_type_symbol
_atom_site_fract_x
_atom_site_fract_y
_atom_site_fract_z
_atom_site_U_iso_or_equiv
_atom_site_adp_type
_atom_site_occupancy
_atom_site_symmetry_multiplicity
_atom_site_calc_flag
_atom_site_refinement_flags
_atom_site_disorder_assembly
_atom_site_disorder_group
Ni1 Ni 0.39167(4) 0.63538(2) 0.648332(19) 0.01823(10) Uani 1 1 d . . .
P1 P 0.58439(9) 0.69784(4) 0.73575(4) 0.02024(18) Uani 1 1 d . . .
P2 P 0.54776(9) 0.68282(4) 0.57412(4) 0.01995(18) Uani 1 1 d . . .
P3 P 0.41180(10) 0.75490(5) 0.85961(4) 0.02333(19) Uani 1 1 d . . .
P4 P 0.19438(9) 0.58776(4) 0.70481(4) 0.01968(18) Uani 1 1 d . . .
N1 N 0.4818(4) 0.48523(16) 0.61804(15) 0.0368(7) Uani 1 1 d . . .
N2 N 0.2045(3) 0.75968(16) 0.63254(14) 0.0301(7) Uani 1 1 d . . .
C' C 0.5130(4) 0.77528(17) 0.78163(16) 0.0242(7) Uani 1 1 d . . .
H01A H 0.4367 0.7939 0.7497 0.029 Uiso 1 1 calc R . .
H01B H 0.6066 0.8153 0.7947 0.029 Uiso 1 1 calc R . .
C1 C 0.4457(4) 0.54283(18) 0.62810(16) 0.0245(7) Uani 1 1 d . . .
C2 C 0.2746(4) 0.71203(17) 0.63734(15) 0.0216(7) Uani 1 1 d . . .
C11 C 0.7466(4) 0.74523(18) 0.68915(16) 0.0257(7) Uani 1 1 d . . .
H11A H 0.8027 0.7905 0.7172 0.031 Uiso 1 1 calc R . .
H11B H 0.8267 0.7129 0.6804 0.031 Uiso 1 1 calc R . .
C12 C 0.6730(4) 0.76473(17) 0.62105(16) 0.0255(7) Uani 1 1 d . . .
H12A H 0.7602 0.7842 0.5934 0.031 Uiso 1 1 calc R . .
H12B H 0.6064 0.8032 0.6299 0.031 Uiso 1 1 calc R . .
C21 C 0.4507(4) 0.71493(17) 0.49987(16) 0.0256(7) Uani 1 1 d . . .
H21A H 0.4036 0.7585 0.5149 0.031 Uiso 1 1 calc R . .
H21B H 0.5331 0.7302 0.4684 0.031 Uiso 1 1 calc R . .
C22 C 0.3177(4) 0.65610(18) 0.46137(16) 0.0292(8) Uani 1 1 d . . .
H22A H 0.3627 0.6120 0.4481 0.044 Uiso 1 1 calc R . .
H22B H 0.2739 0.6748 0.4203 0.044 Uiso 1 1 calc R . .
H22C H 0.2312 0.6438 0.4910 0.044 Uiso 1 1 calc R . .
C23 C 0.6866(3) 0.62648(17) 0.54050(16) 0.0242(7) Uani 1 1 d . . .
H23A H 0.7336 0.6034 0.5788 0.029 Uiso 1 1 calc R . .
H23B H 0.6239 0.5865 0.5076 0.029 Uiso 1 1 calc R . .
C24 C 0.8254(4) 0.6662(2) 0.50466(18) 0.0365(9) Uani 1 1 d . . .
H24A H 0.7812 0.6878 0.4654 0.055 Uiso 1 1 calc R . .
H24B H 0.8929 0.6310 0.4888 0.055 Uiso 1 1 calc R . .
H24C H 0.8910 0.7051 0.5369 0.055 Uiso 1 1 calc R . .
C31 C 0.2840(4) 0.66309(17) 0.83810(15) 0.0244(7) Uani 1 1 d . . .
H31A H 0.3576 0.6274 0.8303 0.029 Uiso 1 1 calc R . .
H31B H 0.2295 0.6507 0.8793 0.029 Uiso 1 1 calc R . .
C32 C 0.1524(3) 0.64876(17) 0.77671(15) 0.0214(7) Uani 1 1 d . . .
H32A H 0.1393 0.6965 0.7603 0.026 Uiso 1 1 calc R . .
H32B H 0.0484 0.6273 0.7929 0.026 Uiso 1 1 calc R . .
C41 C -0.0008(3) 0.56681(18) 0.65365(16) 0.0258(7) Uani 1 1 d . . .
H41A H -0.0858 0.5496 0.6833 0.031 Uiso 1 1 calc R . .
H41B H -0.0257 0.6123 0.6360 0.031 Uiso 1 1 calc R . .
C42 C -0.0047(4) 0.5081(2) 0.59332(19) 0.0429(10) Uani 1 1 d . . .
H42A H 0.0830 0.5235 0.5651 0.064 Uiso 1 1 calc R . .
H42B H -0.1086 0.5016 0.5656 0.064 Uiso 1 1 calc R . .
H42C H 0.0091 0.4614 0.6107 0.064 Uiso 1 1 calc R . .
C43 C 0.2173(4) 0.50272(17) 0.74102(17) 0.0271(8) Uani 1 1 d . . .
H43A H 0.2267 0.4652 0.7031 0.033 Uiso 1 1 calc R . .
H43B H 0.3201 0.5116 0.7708 0.033 Uiso 1 1 calc R . .
C44 C 0.0811(4) 0.4708(2) 0.7827(2) 0.0444(10) Uani 1 1 d . . .
H44A H 0.0720 0.5067 0.8213 0.067 Uiso 1 1 calc R . .
H44B H 0.1053 0.4256 0.8000 0.067 Uiso 1 1 calc R . .
H44C H -0.0211 0.4598 0.7535 0.067 Uiso 1 1 calc R . .
C1P C 0.6949(3) 0.65864(17) 0.80313(15) 0.0204(7) Uani 1 1 d . . .
C2P C 0.7896(4) 0.70195(18) 0.85813(15) 0.0261(7) Uani 1 1 d . . .
H2P H 0.8029 0.7540 0.8605 0.031 Uiso 1 1 calc R . .
C3P C 0.8645(4) 0.6690(2) 0.90944(17) 0.0311(8) Uani 1 1 d . . .
H3P H 0.9289 0.6986 0.9467 0.037 Uiso 1 1 calc R . .
C4P C 0.8457(4) 0.5937(2) 0.90635(18) 0.0338(9) Uani 1 1 d . . .
H4P H 0.8959 0.5715 0.9418 0.041 Uiso 1 1 calc R . .
C5P C 0.7537(4) 0.5501(2) 0.85183(18) 0.0329(8) Uani 1 1 d . . .
H5P H 0.7418 0.4982 0.8497 0.040 Uiso 1 1 calc R . .
C6P C 0.6789(3) 0.58237(18) 0.80027(16) 0.0263(7) Uani 1 1 d . . .
H6P H 0.6163 0.5523 0.7628 0.032 Uiso 1 1 calc R . .
C7P C 0.2539(4) 0.81227(17) 0.85985(16) 0.0233(7) Uani 1 1 d . . .
C8P C 0.1896(4) 0.84341(17) 0.80448(17) 0.0274(8) Uani 1 1 d . . .
H8P H 0.2293 0.8362 0.7610 0.033 Uiso 1 1 calc R . .
C9P C 0.0674(4) 0.88494(18) 0.81249(18) 0.0315(8) Uani 1 1 d . . .
H9P H 0.0241 0.9059 0.7745 0.038 Uiso 1 1 calc R . .
C10P C 0.0093(4) 0.89568(19) 0.8759(2) 0.0374(9) Uani 1 1 d . . .
H10P H -0.0738 0.9240 0.8814 0.045 Uiso 1 1 calc R . .
C11P C 0.0720(4) 0.8652(2) 0.93090(19) 0.0371(9) Uani 1 1 d . . .
H11P H 0.0320 0.8723 0.9743 0.044 Uiso 1 1 calc R . .
C12P C 0.1930(4) 0.82425(19) 0.92264(16) 0.0298(8) Uani 1 1 d . . .
H12P H 0.2358 0.8037 0.9609 0.036 Uiso 1 1 calc R . .
Ni1B Ni 0.77696(4) 0.10932(2) 0.711948(19) 0.01936(10) Uani 1 1 d . . .
P1B P 0.96903(9) 0.18884(4) 0.78912(4) 0.02003(18) Uani 1 1 d . . .
P2B P 0.92590(9) 0.14084(5) 0.62979(4) 0.02191(19) Uani 1 1 d . . .
P3B P 0.80396(10) 0.26898(5) 0.90363(4) 0.02260(19) Uani 1 1 d . . .
P4B P 0.59073(9) 0.07539(4) 0.77864(4) 0.01914(18) Uani 1 1 d . . .
N1B N 0.8440(3) -0.04681(16) 0.69547(15) 0.0357(7) Uani 1 1 d . . .
N2B N 0.5782(3) 0.22411(15) 0.67321(13) 0.0296(7) Uani 1 1 d . . .
C'B C 0.8909(4) 0.27149(17) 0.82021(15) 0.0228(7) Uani 1 1 d . . .
H01C H 0.8068 0.2800 0.7855 0.027 Uiso 1 1 calc R . .
H01D H 0.9801 0.3141 0.8239 0.027 Uiso 1 1 calc R . .
C1B C 0.8210(4) 0.01321(19) 0.70215(15) 0.0244(7) Uani 1 1 d . . .
C2B C 0.6521(3) 0.17933(18) 0.68677(15) 0.0218(7) Uani 1 1 d . . .
C11B C 1.1247(3) 0.22590(18) 0.73446(15) 0.0243(7) Uani 1 1 d . . .
H11C H 1.1786 0.2756 0.7546 0.029 Uiso 1 1 calc R . .
H11D H 1.2075 0.1939 0.7320 0.029 Uiso 1 1 calc R . .
C12B C 1.0468(4) 0.22992(18) 0.66246(15) 0.0279(8) Uani 1 1 d . . .
H12C H 1.1318 0.2436 0.6317 0.034 Uiso 1 1 calc R . .
H12D H 0.9773 0.2680 0.6639 0.034 Uiso 1 1 calc R . .
C21B C 0.8225(4) 0.15555(19) 0.54903(16) 0.0301(8) Uani 1 1 d . . .
H21C H 0.7694 0.1990 0.5564 0.036 Uiso 1 1 calc R . .
H21D H 0.9034 0.1664 0.5159 0.036 Uiso 1 1 calc R . .
C22B C 0.6966(4) 0.0902(2) 0.51856(18) 0.0460(10) Uani 1 1 d . . .
H22D H 0.7483 0.0469 0.5108 0.069 Uiso 1 1 calc R . .
H22E H 0.6468 0.1010 0.4749 0.069 Uiso 1 1 calc R . .
H22F H 0.6135 0.0804 0.5502 0.069 Uiso 1 1 calc R . .
C23B C 1.0697(4) 0.08109(19) 0.60667(17) 0.0294(8) Uani 1 1 d . . .
H23C H 1.1204 0.0670 0.6493 0.035 Uiso 1 1 calc R . .
H23D H 1.0089 0.0356 0.5803 0.035 Uiso 1 1 calc R . .
C24B C 1.2036(4) 0.1137(2) 0.56483(18) 0.0383(9) Uani 1 1 d . . .
H24D H 1.1558 0.1253 0.5211 0.057 Uiso 1 1 calc R . .
H24E H 1.2754 0.0780 0.5562 0.057 Uiso 1 1 calc R . .
H24F H 1.2657 0.1587 0.5903 0.057 Uiso 1 1 calc R . .
C31B C 0.6738(3) 0.17740(17) 0.89723(15) 0.0219(7) Uani 1 1 d . . .
H31C H 0.7467 0.1407 0.8987 0.026 Uiso 1 1 calc R . .
H31D H 0.6172 0.1755 0.9394 0.026 Uiso 1 1 calc R . .
C32B C 0.5451(3) 0.15022(17) 0.83663(15) 0.0207(7) Uani 1 1 d . . .
H32C H 0.5322 0.1921 0.8102 0.025 Uiso 1 1 calc R . .
H32D H 0.4405 0.1336 0.8548 0.025 Uiso 1 1 calc R . .
C41B C 0.3949(3) 0.03833(18) 0.73209(16) 0.0267(7) Uani 1 1 d . . .
H41C H 0.3184 0.0210 0.7652 0.032 Uiso 1 1 calc R . .
H41D H 0.3537 0.0784 0.7103 0.032 Uiso 1 1 calc R . .
C42B C 0.3972(4) -0.02442(19) 0.67745(17) 0.0336(8) Uani 1 1 d . . .
H42D H 0.4731 -0.0080 0.6445 0.050 Uiso 1 1 calc R . .
H42E H 0.2888 -0.0401 0.6538 0.050 Uiso 1 1 calc R . .
H42F H 0.4313 -0.0657 0.6988 0.050 Uiso 1 1 calc R . .
C43B C 0.6311(4) 0.00510(17) 0.83373(16) 0.0263(7) Uani 1 1 d . . .
H43C H 0.6274 -0.0415 0.8044 0.032 Uiso 1 1 calc R . .
H43D H 0.7423 0.0198 0.8562 0.032 Uiso 1 1 calc R . .
C44B C 0.5159(4) -0.00948(19) 0.88928(17) 0.0326(8) Uani 1 1 d . . .
H44D H 0.5291 0.0342 0.9225 0.049 Uiso 1 1 calc R . .
H44E H 0.5407 -0.0513 0.9126 0.049 Uiso 1 1 calc R . .
H44F H 0.4043 -0.0207 0.8683 0.049 Uiso 1 1 calc R . .
C1PB C 1.0927(3) 0.16984(17) 0.86345(15) 0.0199(7) Uani 1 1 d . . .
C2PB C 1.1876(3) 0.22557(18) 0.90860(15) 0.0235(7) Uani 1 1 d . . .
H2PB H 1.1892 0.2754 0.9008 0.028 Uiso 1 1 calc R . .
C3PB C 1.2797(4) 0.20907(19) 0.96486(16) 0.0274(8) Uani 1 1 d . . .
H3PB H 1.3436 0.2474 0.9953 0.033 Uiso 1 1 calc R . .
C4PB C 1.2777(4) 0.13680(19) 0.97611(16) 0.0268(8) Uani 1 1 d . . .
H4PB H 1.3402 0.1255 1.0146 0.032 Uiso 1 1 calc R . .
C5PB C 1.1855(4) 0.08056(19) 0.93191(16) 0.0277(8) Uani 1 1 d . . .
H5PB H 1.1849 0.0308 0.9399 0.033 Uiso 1 1 calc R . .
C6PB C 1.0936(3) 0.09734(17) 0.87559(15) 0.0224(7) Uani 1 1 d . . .
H6PB H 1.0308 0.0587 0.8451 0.027 Uiso 1 1 calc R . .
C7PB C 0.6507(4) 0.32844(17) 0.89718(16) 0.0247(7) Uani 1 1 d . . .
C8PB C 0.5665(4) 0.34209(17) 0.83704(17) 0.0258(7) Uani 1 1 d . . .
H8PB H 0.5902 0.3210 0.7940 0.031 Uiso 1 1 calc R . .
C9PB C 0.4488(4) 0.38614(18) 0.83971(18) 0.0317(8) Uani 1 1 d . . .
H9PB H 0.3919 0.3948 0.7986 0.038 Uiso 1 1 calc R . .
C10PB C 0.4141(4) 0.41740(19) 0.9020(2) 0.0380(9) Uani 1 1 d . . .
H10M H 0.3336 0.4476 0.9036 0.046 Uiso 1 1 calc R . .
C11PB C 0.4958(4) 0.40490(19) 0.96183(19) 0.0392(9) Uani 1 1 d . . .
H11M H 0.4709 0.4260 1.0046 0.047 Uiso 1 1 calc R . .
C12PB C 0.6142(4) 0.36157(18) 0.95946(17) 0.0326(8) Uani 1 1 d . . .
H12M H 0.6719 0.3541 1.0008 0.039 Uiso 1 1 calc R . .
O1W O 0.0189(3) 0.87484(14) 0.59618(13) 0.0326(6) Uani 1 1 d . . .
H1WA H 0.067(5) 0.844(2) 0.6123(19) 0.049 Uiso 1 1 d . . .
H1WB H -0.029(5) 0.891(2) 0.627(2) 0.049 Uiso 1 1 d . . .
O2W O 0.3887(3) 0.34391(15) 0.66887(15) 0.0404(7) Uani 1 1 d . . .
H2WA H 0.452(5) 0.315(2) 0.667(2) 0.061 Uiso 1 1 d . . .
H2WB H 0.429(5) 0.379(2) 0.654(2) 0.061 Uiso 1 1 d . . .

loop_
_atom_site_aniso_label
_atom_site_aniso_U_11
_atom_site_aniso_U_22
_atom_site_aniso_U_33
_atom_site_aniso_U_23
_atom_site_aniso_U_13
_atom_site_aniso_U_12
Ni1 0.0174(2) 0.0171(2) 0.0205(2) 0.00222(17) 0.00221(16) 0.00356(16)
P1 0.0179(4) 0.0208(4) 0.0211(4) 0.0001(3) 0.0005(3) 0.0023(3)
P2 0.0195(4) 0.0211(5) 0.0190(4) 0.0025(3) 0.0013(3) 0.0030(3)
P3 0.0248(4) 0.0263(5) 0.0190(4) 0.0003(4) -0.0004(3) 0.0068(4)
P4 0.0173(4) 0.0181(4) 0.0238(4) 0.0028(3) 0.0020(3) 0.0034(3)
N1 0.0496(19) 0.0230(17) 0.0427(19) 0.0045(14) 0.0196(15) 0.0126(14)
N2 0.0347(16) 0.0324(18) 0.0265(16) 0.0059(13) 0.0034(12) 0.0140(14)
C' 0.0237(16) 0.0192(17) 0.0281(18) -0.0013(14) 0.0014(14) 0.0017(13)
C1 0.0249(17) 0.027(2) 0.0218(18) 0.0015(15) 0.0061(13) 0.0028(14)
C2 0.0239(16) 0.0225(18) 0.0181(17) 0.0022(14) 0.0016(13) 0.0034(14)
C11 0.0197(16) 0.0246(19) 0.0290(19) -0.0028(15) 0.0022(14) -0.0040(13)
C12 0.0259(17) 0.0232(18) 0.0263(18) 0.0036(14) 0.0042(14) -0.0001(14)
C21 0.0279(17) 0.0260(19) 0.0246(18) 0.0078(15) 0.0012(14) 0.0077(14)
C22 0.0288(18) 0.035(2) 0.0240(18) 0.0045(15) -0.0032(14) 0.0076(15)
C23 0.0208(16) 0.0274(19) 0.0244(18) 0.0016(14) 0.0011(13) 0.0057(14)
C24 0.0295(18) 0.046(2) 0.035(2) 0.0048(18) 0.0118(16) 0.0059(17)
C31 0.0312(18) 0.0232(18) 0.0207(17) 0.0054(14) 0.0036(14) 0.0081(14)
C32 0.0233(16) 0.0220(18) 0.0201(17) 0.0047(14) 0.0019(13) 0.0059(13)
C41 0.0173(15) 0.0284(19) 0.0303(19) -0.0020(15) 0.0003(13) 0.0030(14)
C42 0.032(2) 0.046(3) 0.044(2) -0.0129(19) -0.0060(17) 0.0025(17)
C43 0.0252(17) 0.0212(18) 0.037(2) 0.0057(15) 0.0078(15) 0.0054(14)
C44 0.035(2) 0.037(2) 0.068(3) 0.028(2) 0.0196(19) 0.0090(17)
C1P 0.0145(15) 0.0265(18) 0.0206(17) 0.0024(14) 0.0044(12) 0.0037(13)
C2P 0.0261(17) 0.029(2) 0.0217(18) -0.0026(15) 0.0007(14) 0.0059(14)
C3P 0.0237(17) 0.047(2) 0.0231(18) 0.0015(16) 0.0010(14) 0.0095(16)
C4P 0.0266(18) 0.048(2) 0.032(2) 0.0161(18) 0.0027(15) 0.0134(16)
C5P 0.0243(17) 0.032(2) 0.046(2) 0.0130(18) 0.0076(16) 0.0075(15)
C6P 0.0179(16) 0.031(2) 0.0293(19) 0.0010(15) 0.0014(14) 0.0049(14)
C7P 0.0248(16) 0.0204(18) 0.0230(18) -0.0027(14) -0.0010(13) 0.0034(13)
C8P 0.0320(18) 0.0230(19) 0.0258(18) 0.0001(15) -0.0014(14) 0.0043(14)
C9P 0.0326(19) 0.0223(19) 0.038(2) 0.0000(16) -0.0052(16) 0.0055(15)
C10P 0.0240(18) 0.029(2) 0.057(3) -0.0070(18) 0.0007(17) 0.0058(15)
C11P 0.034(2) 0.038(2) 0.039(2) -0.0081(18) 0.0114(17) 0.0088(17)
C12P 0.0322(18) 0.034(2) 0.0218(18) 0.0005(15) -0.0011(14) 0.0047(15)
Ni1B 0.0191(2) 0.0196(2) 0.0202(2) 0.00235(17) 0.00145(16) 0.00589(16)
P1B 0.0193(4) 0.0210(4) 0.0188(4) 0.0021(3) 0.0012(3) 0.0011(3)
P2B 0.0212(4) 0.0269(5) 0.0182(4) 0.0016(4) 0.0006(3) 0.0069(3)
P3B 0.0261(4) 0.0214(5) 0.0196(4) 0.0006(4) -0.0003(3) 0.0037(3)
P4B 0.0182(4) 0.0178(4) 0.0213(4) 0.0027(3) 0.0000(3) 0.0033(3)
N1B 0.0480(19) 0.0277(18) 0.0355(18) 0.0024(14) 0.0060(14) 0.0177(14)
N2B 0.0355(16) 0.0319(17) 0.0245(16) 0.0055(13) 0.0042(12) 0.0133(14)
C'B 0.0244(16) 0.0200(17) 0.0217(17) 0.0001(14) 0.0011(13) -0.0008(13)
C1B 0.0251(17) 0.029(2) 0.0191(17) 0.0020(15) 0.0016(13) 0.0069(14)
C2B 0.0203(16) 0.0260(19) 0.0189(17) 0.0032(14) 0.0018(13) 0.0030(14)
C11B 0.0210(16) 0.0263(19) 0.0241(18) 0.0025(14) 0.0043(13) -0.0013(13)
C12B 0.0309(18) 0.032(2) 0.0217(18) 0.0070(15) 0.0053(14) 0.0035(15)
C21B 0.0312(18) 0.043(2) 0.0190(18) 0.0042(16) -0.0022(14) 0.0148(16)
C22B 0.041(2) 0.064(3) 0.029(2) -0.005(2) -0.0079(17) 0.009(2)
C23B 0.0240(17) 0.038(2) 0.0287(19) 0.0021(16) 0.0040(14) 0.0116(15)
C24B 0.0304(19) 0.048(2) 0.040(2) 0.0040(18) 0.0104(16) 0.0138(17)
C31B 0.0230(16) 0.0231(18) 0.0206(17) 0.0040(14) 0.0030(13) 0.0052(13)
C32B 0.0190(15) 0.0238(18) 0.0211(17) 0.0041(14) 0.0027(13) 0.0076(13)
C41B 0.0192(16) 0.0287(19) 0.0296(19) 0.0009(15) -0.0029(14) 0.0004(14)
C42B 0.0267(18) 0.034(2) 0.035(2) -0.0059(16) -0.0067(15) -0.0017(15)
C43B 0.0262(17) 0.0227(18) 0.0309(19) 0.0081(15) 0.0014(14) 0.0046(14)
C44B 0.0327(19) 0.032(2) 0.036(2) 0.0163(17) 0.0060(16) 0.0070(16)
C1PB 0.0150(15) 0.0251(18) 0.0195(17) 0.0034(14) 0.0025(12) 0.0022(13)
C2PB 0.0212(16) 0.0247(18) 0.0247(18) 0.0030(14) 0.0021(13) 0.0043(13)
C3PB 0.0205(16) 0.039(2) 0.0215(18) -0.0033(15) -0.0003(13) 0.0060(14)
C4PB 0.0232(16) 0.039(2) 0.0202(18) 0.0050(16) -0.0001(13) 0.0118(15)
C5PB 0.0217(16) 0.033(2) 0.032(2) 0.0093(16) 0.0084(14) 0.0084(14)
C6PB 0.0172(15) 0.0260(18) 0.0234(17) 0.0019(14) 0.0024(13) 0.0027(13)
C7PB 0.0297(18) 0.0180(17) 0.0245(18) -0.0017(14) 0.0015(14) 0.0016(14)
C8PB 0.0298(17) 0.0185(18) 0.0288(19) -0.0008(14) 0.0039(14) 0.0044(14)
C9PB 0.0339(19) 0.0207(19) 0.040(2) 0.0032(16) -0.0006(16) 0.0048(15)
C10PB 0.038(2) 0.022(2) 0.056(3) -0.0009(18) 0.0080(18) 0.0117(16)
C11PB 0.051(2) 0.030(2) 0.038(2) -0.0062(17) 0.0110(18) 0.0122(18)
C12PB 0.043(2) 0.028(2) 0.0260(19) -0.0024(16) 0.0014(16) 0.0062(16)
O1W 0.0317(14) 0.0368(16) 0.0334(15) 0.0053(12) 0.0076(11) 0.0148(11)
O2W 0.0379(16) 0.0333(17) 0.0570(18) 0.0186(14) 0.0177(13) 0.0132(12)

loop_
_atom_type_symbol
_atom_type_description
_atom_type_scat_dispersion_real
_atom_type_scat_dispersion_imag
_atom_type_scat_source
C C 0.0033 0.0016 'International Tables Vol C Tables 4.2.6.8 and 6.1.1.4'
H H 0.0000 0.0000 'International Tables Vol C Tables 4.2.6.8 and 6.1.1.4'
O O 0.0106 0.0060 'International Tables Vol C Tables 4.2.6.8 and 6.1.1.4'
N N 0.0061 0.0033 'International Tables Vol C Tables 4.2.6.8 and 6.1.1.4'
Ni Ni 0.3393 1.1124 'International Tables Vol C Tables 4.2.6.8 and 6.1.1.4'
P P 0.1023 0.0942 'International Tables Vol C Tables 4.2.6.8 and 6.1.1.4'

loop_
_geom_angle_atom_site_label_1
_geom_angle_atom_site_label_2
_geom_angle_atom_site_label_3
_geom_angle
_geom_angle_site_symmetry_1
_geom_angle_site_symmetry_3
_geom_angle_publ_flag
C1 Ni1 C2 155.86(13) . . ?
C1 Ni1 P4 90.51(10) . . ?
C2 Ni1 P4 86.04(9) . . ?
C1 Ni1 P2 91.82(10) . . ?
C2 Ni1 P2 86.85(9) . . ?
P4 Ni1 P2 167.58(3) . . ?
C1 Ni1 P1 106.69(10) . . ?
C2 Ni1 P1 97.36(10) . . ?
P4 Ni1 P1 102.93(3) . . ?
P2 Ni1 P1 88.07(3) . . ?
C1P P1 C' 104.01(14) . . ?
C1P P1 C11 103.60(13) . . ?
C' P1 C11 102.14(15) . . ?
C1P P1 Ni1 128.03(10) . . ?
C' P1 Ni1 111.98(10) . . ?
C11 P1 Ni1 103.97(10) . . ?
C23 P2 C21 105.51(15) . . ?
C23 P2 C12 106.20(15) . . ?
C21 P2 C12 105.36(14) . . ?
C23 P2 Ni1 116.21(10) . . ?
C21 P2 Ni1 117.42(11) . . ?
C12 P2 Ni1 105.11(10) . . ?
C7P P3 C31 99.61(14) . . ?
C7P P3 C' 103.83(14) . . ?
C31 P3 C' 105.69(14) . . ?
C43 P4 C32 104.66(15) . . ?
C43 P4 C41 104.92(15) . . ?
C32 P4 C41 102.01(14) . . ?
C43 P4 Ni1 116.17(10) . . ?
C32 P4 Ni1 114.26(10) . . ?
C41 P4 Ni1 113.34(11) . . ?
P1 C' P3 115.82(16) . . ?
P1 C' H01A 108.3 . . ?
P3 C' H01A 108.3 . . ?
P1 C' H01B 108.3 . . ?
P3 C' H01B 108.3 . . ?
H01A C' H01B 107.4 . . ?
N1 C1 Ni1 177.4(3) . . ?
N2 C2 Ni1 178.0(3) . . ?
C12 C11 P1 109.5(2) . . ?
C12 C11 H11A 109.8 . . ?
P1 C11 H11A 109.8 . . ?
C12 C11 H11B 109.8 . . ?
P1 C11 H11B 109.8 . . ?
H11A C11 H11B 108.2 . . ?
C11 C12 P2 109.7(2) . . ?
C11 C12 H12A 109.7 . . ?
P2 C12 H12A 109.7 . . ?
C11 C12 H12B 109.7 . . ?
P2 C12 H12B 109.7 . . ?
H12A C12 H12B 108.2 . . ?
C22 C21 P2 112.5(2) . . ?
C22 C21 H21A 109.1 . . ?
P2 C21 H21A 109.1 . . ?
C22 C21 H21B 109.1 . . ?
P2 C21 H21B 109.1 . . ?
H21A C21 H21B 107.8 . . ?
C21 C22 H22A 109.5 . . ?
C21 C22 H22B 109.5 . . ?
H22A C22 H22B 109.5 . . ?
C21 C22 H22C 109.5 . . ?
H22A C22 H22C 109.5 . . ?
H22B C22 H22C 109.5 . . ?
C24 C23 P2 116.2(2) . . ?
C24 C23 H23A 108.2 . . ?
P2 C23 H23A 108.2 . . ?
C24 C23 H23B 108.2 . . ?
P2 C23 H23B 108.2 . . ?
H23A C23 H23B 107.4 . . ?
C23 C24 H24A 109.5 . . ?
C23 C24 H24B 109.5 . . ?
H24A C24 H24B 109.5 . . ?
C23 C24 H24C 109.5 . . ?
H24A C24 H24C 109.5 . . ?
H24B C24 H24C 109.5 . . ?
C32 C31 P3 120.7(2) . . ?
C32 C31 H31A 107.2 . . ?
P3 C31 H31A 107.2 . . ?
C32 C31 H31B 107.2 . . ?
P3 C31 H31B 107.2 . . ?
H31A C31 H31B 106.8 . . ?
C31 C32 P4 114.7(2) . . ?
C31 C32 H32A 108.6 . . ?
P4 C32 H32A 108.6 . . ?
C31 C32 H32B 108.6 . . ?
P4 C32 H32B 108.6 . . ?
H32A C32 H32B 107.6 . . ?
C42 C41 P4 112.7(2) . . ?
C42 C41 H41A 109.0 . . ?
P4 C41 H41A 109.0 . . ?
C42 C41 H41B 109.0 . . ?
P4 C41 H41B 109.0 . . ?
H41A C41 H41B 107.8 . . ?
C41 C42 H42A 109.5 . . ?
C41 C42 H42B 109.5 . . ?
H42A C42 H42B 109.5 . . ?
C41 C42 H42C 109.5 . . ?
H42A C42 H42C 109.5 . . ?
H42B C42 H42C 109.5 . . ?
C44 C43 P4 116.0(2) . . ?
C44 C43 H43A 108.3 . . ?
P4 C43 H43A 108.3 . . ?
C44 C43 H43B 108.3 . . ?
P4 C43 H43B 108.3 . . ?
H43A C43 H43B 107.4 . . ?
C43 C44 H44A 109.5 . . ?
C43 C44 H44B 109.5 . . ?
H44A C44 H44B 109.5 . . ?
C43 C44 H44C 109.5 . . ?
H44A C44 H44C 109.5 . . ?
H44B C44 H44C 109.5 . . ?
C6P C1P C2P 118.9(3) . . ?
C6P C1P P1 118.4(2) . . ?
C2P C1P P1 122.7(2) . . ?
C3P C2P C1P 120.2(3) . . ?
C3P C2P H2P 119.9 . . ?
C1P C2P H2P 119.9 . . ?
C4P C3P C2P 120.2(3) . . ?
C4P C3P H3P 119.9 . . ?
C2P C3P H3P 119.9 . . ?
C3P C4P C5P 120.3(3) . . ?
C3P C4P H4P 119.9 . . ?
C5P C4P H4P 119.9 . . ?
C4P C5P C6P 120.0(3) . . ?
C4P C5P H5P 120.0 . . ?
C6P C5P H5P 120.0 . . ?
C5P C6P C1P 120.4(3) . . ?
C5P C6P H6P 119.8 . . ?
C1P C6P H6P 119.8 . . ?
C12P C7P C8P 118.0(3) . . ?
C12P C7P P3 114.8(2) . . ?
C8P C7P P3 127.2(2) . . ?
C9P C8P C7P 120.5(3) . . ?
C9P C8P H8P 119.7 . . ?
C7P C8P H8P 119.7 . . ?
C10P C9P C8P 120.0(3) . . ?
C10P C9P H9P 120.0 . . ?
C8P C9P H9P 120.0 . . ?
C11P C10P C9P 120.0(3) . . ?
C11P C10P H10P 120.0 . . ?
C9P C10P H10P 120.0 . . ?
C10P C11P C12P 119.7(3) . . ?
C10P C11P H11P 120.1 . . ?
C12P C11P H11P 120.1 . . ?
C11P C12P C7P 121.8(3) . . ?
C11P C12P H12P 119.1 . . ?
C7P C12P H12P 119.1 . . ?
C1B Ni1B C2B 150.22(13) . . ?
C1B Ni1B P4B 89.92(10) . . ?
C2B Ni1B P4B 86.22(9) . . ?
C1B Ni1B P2B 91.69(10) . . ?
C2B Ni1B P2B 87.05(9) . . ?
P4B Ni1B P2B 169.10(3) . . ?
C1B Ni1B P1B 112.38(10) . . ?
C2B Ni1B P1B 97.33(10) . . ?
P4B Ni1B P1B 101.16(3) . . ?
P2B Ni1B P1B 88.20(3) . . ?
C1PB P1B C'B 103.66(14) . . ?
C1PB P1B C11B 101.71(13) . . ?
C'B P1B C11B 102.41(14) . . ?
C1PB P1B Ni1B 130.36(10) . . ?
C'B P1B Ni1B 111.44(10) . . ?
C11B P1B Ni1B 103.67(10) . . ?
C21B P2B C12B 105.30(15) . . ?
C21B P2B C23B 105.37(15) . . ?
C12B P2B C23B 106.08(16) . . ?
C21B P2B Ni1B 117.56(11) . . ?
C12B P2B Ni1B 105.06(10) . . ?
C23B P2B Ni1B 116.39(11) . . ?
C7PB P3B C'B 103.57(14) . . ?
C7PB P3B C31B 100.76(14) . . ?
C'B P3B C31B 104.33(14) . . ?
C41B P4B C32B 102.61(14) . . ?
C41B P4B C43B 104.94(15) . . ?
C32B P4B C43B 104.94(15) . . ?
C41B P4B Ni1B 113.10(11) . . ?
C32B P4B Ni1B 114.18(10) . . ?
C43B P4B Ni1B 115.75(10) . . ?
P1B C'B P3B 115.88(16) . . ?
P1B C'B H01C 108.3 . . ?
P3B C'B H01C 108.3 . . ?
P1B C'B H01D 108.3 . . ?
P3B C'B H01D 108.3 . . ?
H01C C'B H01D 107.4 . . ?
N1B C1B Ni1B 178.2(3) . . ?
N2B C2B Ni1B 177.6(3) . . ?
C12B C11B P1B 109.9(2) . . ?
C12B C11B H11C 109.7 . . ?
P1B C11B H11C 109.7 . . ?
C12B C11B H11D 109.7 . . ?
P1B C11B H11D 109.7 . . ?
H11C C11B H11D 108.2 . . ?
C11B C12B P2B 109.6(2) . . ?
C11B C12B H12C 109.7 . . ?
P2B C12B H12C 109.7 . . ?
C11B C12B H12D 109.7 . . ?
P2B C12B H12D 109.7 . . ?
H12C C12B H12D 108.2 . . ?
C22B C21B P2B 113.3(2) . . ?
C22B C21B H21C 108.9 . . ?
P2B C21B H21C 108.9 . . ?
C22B C21B H21D 108.9 . . ?
P2B C21B H21D 108.9 . . ?
H21C C21B H21D 107.7 . . ?
C21B C22B H22D 109.5 . . ?
C21B C22B H22E 109.5 . . ?
H22D C22B H22E 109.5 . . ?
C21B C22B H22F 109.5 . . ?
H22D C22B H22F 109.5 . . ?
H22E C22B H22F 109.5 . . ?
C24B C23B P2B 115.9(2) . . ?
C24B C23B H23C 108.3 . . ?
P2B C23B H23C 108.3 . . ?
C24B C23B H23D 108.3 . . ?
P2B C23B H23D 108.3 . . ?
H23C C23B H23D 107.4 . . ?
C23B C24B H24D 109.5 . . ?
C23B C24B H24E 109.5 . . ?
H24D C24B H24E 109.5 . . ?
C23B C24B H24F 109.5 . . ?
H24D C24B H24F 109.5 . . ?
H24E C24B H24F 109.5 . . ?
C32B C31B P3B 121.7(2) . . ?
C32B C31B H31C 106.9 . . ?
P3B C31B H31C 106.9 . . ?
C32B C31B H31D 106.9 . . ?
P3B C31B H31D 106.9 . . ?
H31C C31B H31D 106.7 . . ?
C31B C32B P4B 114.5(2) . . ?
C31B C32B H32C 108.6 . . ?
P4B C32B H32C 108.6 . . ?
C31B C32B H32D 108.6 . . ?
P4B C32B H32D 108.6 . . ?
H32C C32B H32D 107.6 . . ?
C42B C41B P4B 114.4(2) . . ?
C42B C41B H41C 108.7 . . ?
P4B C41B H41C 108.7 . . ?
C42B C41B H41D 108.7 . . ?
P4B C41B H41D 108.7 . . ?
H41C C41B H41D 107.6 . . ?
C41B C42B H42D 109.5 . . ?
C41B C42B H42E 109.5 . . ?
H42D C42B H42E 109.5 . . ?
C41B C42B H42F 109.5 . . ?
H42D C42B H42F 109.5 . . ?
H42E C42B H42F 109.5 . . ?
C44B C43B P4B 116.0(2) . . ?
C44B C43B H43C 108.3 . . ?
P4B C43B H43C 108.3 . . ?
C44B C43B H43D 108.3 . . ?
P4B C43B H43D 108.3 . . ?
H43C C43B H43D 107.4 . . ?
C43B C44B H44D 109.5 . . ?
C43B C44B H44E 109.5 . . ?
H44D C44B H44E 109.5 . . ?
C43B C44B H44F 109.5 . . ?
H44D C44B H44F 109.5 . . ?
H44E C44B H44F 109.5 . . ?
C6PB C1PB C2PB 118.4(3) . . ?
C6PB C1PB P1B 119.1(2) . . ?
C2PB C1PB P1B 122.5(2) . . ?
C3PB C2PB C1PB 120.9(3) . . ?
C3PB C2PB H2PB 119.5 . . ?
C1PB C2PB H2PB 119.5 . . ?
C4PB C3PB C2PB 119.6(3) . . ?
C4PB C3PB H3PB 120.2 . . ?
C2PB C3PB H3PB 120.2 . . ?
C3PB C4PB C5PB 120.6(3) . . ?
C3PB C4PB H4PB 119.7 . . ?
C5PB C4PB H4PB 119.7 . . ?
C4PB C5PB C6PB 119.6(3) . . ?
C4PB C5PB H5PB 120.2 . . ?
C6PB C5PB H5PB 120.2 . . ?
C1PB C6PB C5PB 120.9(3) . . ?
C1PB C6PB H6PB 119.6 . . ?
C5PB C6PB H6PB 119.6 . . ?
C8PB C7PB C12PB 118.0(3) . . ?
C8PB C7PB P3B 126.5(2) . . ?
C12PB C7PB P3B 115.5(2) . . ?
C9PB C8PB C7PB 120.6(3) . . ?
C9PB C8PB H8PB 119.7 . . ?
C7PB C8PB H8PB 119.7 . . ?
C10PB C9PB C8PB 120.1(3) . . ?
C10PB C9PB H9PB 119.9 . . ?
C8PB C9PB H9PB 119.9 . . ?
C11PB C10PB C9PB 120.3(3) . . ?
C11PB C10PB H10M 119.9 . . ?
C9PB C10PB H10M 119.9 . . ?
C10PB C11PB C12PB 119.9(3) . . ?
C10PB C11PB H11M 120.1 . . ?
C12PB C11PB H11M 120.1 . . ?
C11PB C12PB C7PB 121.2(3) . . ?
C11PB C12PB H12M 119.4 . . ?
C7PB C12PB H12M 119.4 . . ?
H1WA O1W H1WB 106(4) . . ?
H2WA O2W H2WB 107(4) . . ?

loop_
_geom_bond_atom_site_label_1
_geom_bond_atom_site_label_2
_geom_bond_distance
_geom_bond_site_symmetry_2
_geom_bond_publ_flag
Ni1 C1 1.865(3) . ?
Ni1 C2 1.880(3) . ?
Ni1 P4 2.1829(9) . ?
Ni1 P2 2.1900(9) . ?
Ni1 P1 2.3526(9) . ?
P1 C1P 1.837(3) . ?
P1 C' 1.838(3) . ?
P1 C11 1.852(3) . ?
P2 C23 1.816(3) . ?
P2 C21 1.818(3) . ?
P2 C12 1.828(3) . ?
P3 C7P 1.837(3) . ?
P3 C31 1.853(3) . ?
P3 C' 1.853(3) . ?
P4 C43 1.824(3) . ?
P4 C32 1.825(3) . ?
P4 C41 1.827(3) . ?
N1 C1 1.163(4) . ?
N2 C2 1.149(4) . ?
C' H01A 0.9900 . ?
C' H01B 0.9900 . ?
C11 C12 1.535(4) . ?
C11 H11A 0.9900 . ?
C11 H11B 0.9900 . ?
C12 H12A 0.9900 . ?
C12 H12B 0.9900 . ?
C21 C22 1.529(4) . ?
C21 H21A 0.9900 . ?
C21 H21B 0.9900 . ?
C22 H22A 0.9800 . ?
C22 H22B 0.9800 . ?
C22 H22C 0.9800 . ?
C23 C24 1.533(4) . ?
C23 H23A 0.9900 . ?
C23 H23B 0.9900 . ?
C24 H24A 0.9800 . ?
C24 H24B 0.9800 . ?
C24 H24C 0.9800 . ?
C31 C32 1.551(4) . ?
C31 H31A 0.9900 . ?
C31 H31B 0.9900 . ?
C32 H32A 0.9900 . ?
C32 H32B 0.9900 . ?
C41 C42 1.533(5) . ?
C41 H41A 0.9900 . ?
C41 H41B 0.9900 . ?
C42 H42A 0.9800 . ?
C42 H42B 0.9800 . ?
C42 H42C 0.9800 . ?
C43 C44 1.535(4) . ?
C43 H43A 0.9900 . ?
C43 H43B 0.9900 . ?
C44 H44A 0.9800 . ?
C44 H44B 0.9800 . ?
C44 H44C 0.9800 . ?
C1P C6P 1.395(4) . ?
C1P C2P 1.398(4) . ?
C2P C3P 1.393(4) . ?
C2P H2P 0.9500 . ?
C3P C4P 1.374(5) . ?
C3P H3P 0.9500 . ?
C4P C5P 1.384(5) . ?
C4P H4P 0.9500 . ?
C5P C6P 1.389(4) . ?
C5P H5P 0.9500 . ?
C6P H6P 0.9500 . ?
C7P C12P 1.389(4) . ?
C7P C8P 1.396(4) . ?
C8P C9P 1.394(4) . ?
C8P H8P 0.9500 . ?
C9P C10P 1.386(5) . ?
C9P H9P 0.9500 . ?
C10P C11P 1.379(5) . ?
C10P H10P 0.9500 . ?
C11P C12P 1.380(5) . ?
C11P H11P 0.9500 . ?
C12P H12P 0.9500 . ?
Ni1B C1B 1.877(3) . ?
Ni1B C2B 1.880(3) . ?
Ni1B P4B 2.1752(9) . ?
Ni1B P2B 2.1875(9) . ?
Ni1B P1B 2.3524(9) . ?
P1B C1PB 1.828(3) . ?
P1B C'B 1.840(3) . ?
P1B C11B 1.847(3) . ?
P2B C21B 1.821(3) . ?
P2B C12B 1.826(3) . ?
P2B C23B 1.829(3) . ?
P3B C7PB 1.838(3) . ?
P3B C'B 1.852(3) . ?
P3B C31B 1.852(3) . ?
P4B C41B 1.822(3) . ?
P4B C32B 1.826(3) . ?
P4B C43B 1.830(3) . ?
N1B C1B 1.159(4) . ?
N2B C2B 1.156(4) . ?
C'B H01C 0.9900 . ?
C'B H01D 0.9900 . ?
C11B C12B 1.531(4) . ?
C11B H11C 0.9900 . ?
C11B H11D 0.9900 . ?
C12B H12C 0.9900 . ?
C12B H12D 0.9900 . ?
C21B C22B 1.517(5) . ?
C21B H21C 0.9900 . ?
C21B H21D 0.9900 . ?
C22B H22D 0.9800 . ?
C22B H22E 0.9800 . ?
C22B H22F 0.9800 . ?
C23B C24B 1.526(4) . ?
C23B H23C 0.9900 . ?
C23B H23D 0.9900 . ?
C24B H24D 0.9800 . ?
C24B H24E 0.9800 . ?
C24B H24F 0.9800 . ?
C31B C32B 1.539(4) . ?
C31B H31C 0.9900 . ?
C31B H31D 0.9900 . ?
C32B H32C 0.9900 . ?
C32B H32D 0.9900 . ?
C41B C42B 1.516(4) . ?
C41B H41C 0.9900 . ?
C41B H41D 0.9900 . ?
C42B H42D 0.9800 . ?
C42B H42E 0.9800 . ?
C42B H42F 0.9800 . ?
C43B C44B 1.531(4) . ?
C43B H43C 0.9900 . ?
C43B H43D 0.9900 . ?
C44B H44D 0.9800 . ?
C44B H44E 0.9800 . ?
C44B H44F 0.9800 . ?
C1PB C6PB 1.389(4) . ?
C1PB C2PB 1.396(4) . ?
C2PB C3PB 1.392(4) . ?
C2PB H2PB 0.9500 . ?
C3PB C4PB 1.377(4) . ?
C3PB H3PB 0.9500 . ?
C4PB C5PB 1.383(5) . ?
C4PB H4PB 0.9500 . ?
C5PB C6PB 1.394(4) . ?
C5PB H5PB 0.9500 . ?
C6PB H6PB 0.9500 . ?
C7PB C8PB 1.400(4) . ?
C7PB C12PB 1.401(4) . ?
C8PB C9PB 1.387(4) . ?
C8PB H8PB 0.9500 . ?
C9PB C10PB 1.383(5) . ?
C9PB H9PB 0.9500 . ?
C10PB C11PB 1.377(5) . ?
C10PB H10M 0.9500 . ?
C11PB C12PB 1.382(5) . ?
C11PB H11M 0.9500 . ?
C12PB H12M 0.9500 . ?
O1W H1WA 0.82(4) . ?
O1W H1WB 0.82(4) . ?
O2W H2WA 0.81(4) . ?
O2W H2WB 0.77(4) . ?

loop_
_geom_hbond_atom_site_label_D
_geom_hbond_atom_site_label_H
_geom_hbond_atom_site_label_A
_geom_hbond_distance_DH
_geom_hbond_distance_HA
_geom_hbond_distance_DA
_geom_hbond_angle_DHA
_geom_hbond_site_symmetry_A
O1W H1WA N2 0.82(4) 2.15(4) 2.958(4) 168(4) .
O1W H1WB N1B 0.82(4) 2.15(4) 2.957(4) 168(4) 1_465
O2W H2WA N2B 0.81(4) 2.16(4) 2.948(4) 167(4) .
O2W H2WB N1 0.77(4) 2.15(4) 2.902(4) 165(4) .

loop_
_geom_torsion_atom_site_label_1
_geom_torsion_atom_site_label_2
_geom_torsion_atom_site_label_3
_geom_torsion_atom_site_label_4
_geom_torsion
_geom_torsion_site_symmetry_1
_geom_torsion_site_symmetry_2
_geom_torsion_site_symmetry_3
_geom_torsion_site_symmetry_4
_geom_torsion_publ_flag
C1 Ni1 P1 C1P -30.16(16) . . . . ?
C2 Ni1 P1 C1P 151.94(15) . . . . ?
P4 Ni1 P1 C1P 64.33(13) . . . . ?
P2 Ni1 P1 C1P -121.48(12) . . . . ?
C1 Ni1 P1 C' -160.49(14) . . . . ?
C2 Ni1 P1 C' 21.61(14) . . . . ?
P4 Ni1 P1 C' -66.00(11) . . . . ?
P2 Ni1 P1 C' 108.18(11) . . . . ?
C1 Ni1 P1 C11 89.98(15) . . . . ?
C2 Ni1 P1 C11 -87.92(14) . . . . ?
P4 Ni1 P1 C11 -175.53(11) . . . . ?
P2 Ni1 P1 C11 -1.34(11) . . . . ?
C1 Ni1 P2 C23 -12.23(15) . . . . ?
C2 Ni1 P2 C23 -168.11(15) . . . . ?
P4 Ni1 P2 C23 -112.9(2) . . . . ?
P1 Ni1 P2 C23 94.41(12) . . . . ?
C1 Ni1 P2 C21 114.00(16) . . . . ?
C2 Ni1 P2 C21 -41.87(15) . . . . ?
P4 Ni1 P2 C21 13.3(2) . . . . ?
P1 Ni1 P2 C21 -139.36(13) . . . . ?
C1 Ni1 P2 C12 -129.31(14) . . . . ?
C2 Ni1 P2 C12 74.82(14) . . . . ?
P4 Ni1 P2 C12 130.01(19) . . . . ?
P1 Ni1 P2 C12 -22.66(11) . . . . ?
C1 Ni1 P4 C43 26.23(16) . . . . ?
C2 Ni1 P4 C43 -177.68(16) . . . . ?
P2 Ni1 P4 C43 127.1(2) . . . . ?
P1 Ni1 P4 C43 -81.02(13) . . . . ?
C1 Ni1 P4 C32 148.29(14) . . . . ?
C2 Ni1 P4 C32 -55.62(14) . . . . ?
P2 Ni1 P4 C32 -110.88(19) . . . . ?
P1 Ni1 P4 C32 41.04(11) . . . . ?
C1 Ni1 P4 C41 -95.41(15) . . . . ?
C2 Ni1 P4 C41 60.68(15) . . . . ?
P2 Ni1 P4 C41 5.4(2) . . . . ?
P1 Ni1 P4 C41 157.34(12) . . . . ?
C1P P1 C' P3 -48.67(19) . . . . ?
C11 P1 C' P3 -156.22(16) . . . . ?
Ni1 P1 C' P3 93.09(16) . . . . ?
C7P P3 C' P1 -144.77(17) . . . . ?
C31 P3 C' P1 -40.4(2) . . . . ?
C2 Ni1 C1 N1 -155(6) . . . . ?
P4 Ni1 C1 N1 -74(6) . . . . ?
P2 Ni1 C1 N1 118(6) . . . . ?
P1 Ni1 C1 N1 30(6) . . . . ?
C1 Ni1 C2 N2 158(8) . . . . ?
P4 Ni1 C2 N2 76(8) . . . . ?
P2 Ni1 C2 N2 -114(8) . . . . ?
P1 Ni1 C2 N2 -27(8) . . . . ?
C1P P1 C11 C12 166.3(2) . . . . ?
C' P1 C11 C12 -85.8(2) . . . . ?
Ni1 P1 C11 C12 30.8(2) . . . . ?
P1 C11 C12 P2 -52.1(3) . . . . ?
C23 P2 C12 C11 -74.5(2) . . . . ?
C21 P2 C12 C11 173.9(2) . . . . ?
Ni1 P2 C12 C11 49.2(2) . . . . ?
C23 P2 C21 C22 78.2(3) . . . . ?
C12 P2 C21 C22 -169.7(2) . . . . ?
Ni1 P2 C21 C22 -53.1(3) . . . . ?
C21 P2 C23 C24 64.1(3) . . . . ?
C12 P2 C23 C24 -47.4(3) . . . . ?
Ni1 P2 C23 C24 -163.9(2) . . . . ?
C7P P3 C31 C32 49.6(3) . . . . ?
C' P3 C31 C32 -57.8(3) . . . . ?
P3 C31 C32 P4 111.2(2) . . . . ?
C43 P4 C32 C31 57.9(2) . . . . ?
C41 P4 C32 C31 167.1(2) . . . . ?
Ni1 P4 C32 C31 -70.2(2) . . . . ?
C43 P4 C41 C42 -64.1(3) . . . . ?
C32 P4 C41 C42 -173.0(2) . . . . ?
Ni1 P4 C41 C42 63.7(3) . . . . ?
C32 P4 C43 C44 51.0(3) . . . . ?
C41 P4 C43 C44 -56.0(3) . . . . ?
Ni1 P4 C43 C44 178.0(2) . . . . ?
C' P1 C1P C6P 140.4(2) . . . . ?
C11 P1 C1P C6P -113.1(2) . . . . ?
Ni1 P1 C1P C6P 7.2(3) . . . . ?
C' P1 C1P C2P -37.4(3) . . . . ?
C11 P1 C1P C2P 69.1(3) . . . . ?
Ni1 P1 C1P C2P -170.64(19) . . . . ?
C6P C1P C2P C3P -0.8(4) . . . . ?
P1 C1P C2P C3P 177.0(2) . . . . ?
C1P C2P C3P C4P -0.1(5) . . . . ?
C2P C3P C4P C5P 0.8(5) . . . . ?
C3P C4P C5P C6P -0.6(5) . . . . ?
C4P C5P C6P C1P -0.3(5) . . . . ?
C2P C1P C6P C5P 1.0(4) . . . . ?
P1 C1P C6P C5P -176.9(2) . . . . ?
C31 P3 C7P C12P 89.7(3) . . . . ?
C' P3 C7P C12P -161.4(2) . . . . ?
C31 P3 C7P C8P -89.5(3) . . . . ?
C' P3 C7P C8P 19.4(3) . . . . ?
C12P C7P C8P C9P -0.3(5) . . . . ?
P3 C7P C8P C9P 178.9(2) . . . . ?
C7P C8P C9P C10P 0.1(5) . . . . ?
C8P C9P C10P C11P -0.1(5) . . . . ?
C9P C10P C11P C12P 0.2(5) . . . . ?
C10P C11P C12P C7P -0.4(5) . . . . ?
C8P C7P C12P C11P 0.4(5) . . . . ?
P3 C7P C12P C11P -178.9(3) . . . . ?
C1B Ni1B P1B C1PB -28.93(17) . . . . ?
C2B Ni1B P1B C1PB 153.20(15) . . . . ?
P4B Ni1B P1B C1PB 65.64(13) . . . . ?
P2B Ni1B P1B C1PB -120.01(13) . . . . ?
C1B Ni1B P1B C'B -160.74(14) . . . . ?
C2B Ni1B P1B C'B 21.39(14) . . . . ?
P4B Ni1B P1B C'B -66.17(11) . . . . ?
P2B Ni1B P1B C'B 108.18(11) . . . . ?
C1B Ni1B P1B C11B 89.81(15) . . . . ?
C2B Ni1B P1B C11B -88.06(14) . . . . ?
P4B Ni1B P1B C11B -175.63(11) . . . . ?
P2B Ni1B P1B C11B -1.27(11) . . . . ?
C1B Ni1B P2B C21B 108.38(16) . . . . ?
C2B Ni1B P2B C21B -41.85(16) . . . . ?
P4B Ni1B P2B C21B 10.0(3) . . . . ?
P1B Ni1B P2B C21B -139.28(13) . . . . ?
C1B Ni1B P2B C12B -134.96(14) . . . . ?
C2B Ni1B P2B C12B 74.81(14) . . . . ?
P4B Ni1B P2B C12B 126.7(2) . . . . ?
P1B Ni1B P2B C12B -22.62(11) . . . . ?
C1B Ni1B P2B C23B -17.98(16) . . . . ?
C2B Ni1B P2B C23B -168.20(16) . . . . ?
P4B Ni1B P2B C23B -116.3(2) . . . . ?
P1B Ni1B P2B C23B 94.36(13) . . . . ?
C1B Ni1B P4B C41B -86.67(15) . . . . ?
C2B Ni1B P4B C41B 63.78(15) . . . . ?
P2B Ni1B P4B C41B 11.8(2) . . . . ?
P1B Ni1B P4B C41B 160.52(12) . . . . ?
C1B Ni1B P4B C32B 156.48(14) . . . . ?
C2B Ni1B P4B C32B -53.06(14) . . . . ?
P2B Ni1B P4B C32B -105.0(2) . . . . ?
P1B Ni1B P4B C32B 43.67(11) . . . . ?
C1B Ni1B P4B C43B 34.45(16) . . . . ?
C2B Ni1B P4B C43B -175.10(16) . . . . ?
P2B Ni1B P4B C43B 133.0(2) . . . . ?
P1B Ni1B P4B C43B -78.36(13) . . . . ?
C1PB P1B C'B P3B -47.83(19) . . . . ?
C11B P1B C'B P3B -153.33(16) . . . . ?
Ni1B P1B C'B P3B 96.40(15) . . . . ?
C7PB P3B C'B P1B -150.66(16) . . . . ?
C31B P3B C'B P1B -45.6(2) . . . . ?
C2B Ni1B C1B N1B -25(10) . . . . ?
P4B Ni1B C1B N1B 57(9) . . . . ?
P2B Ni1B C1B N1B -112(9) . . . . ?
P1B Ni1B C1B N1B 159(9) . . . . ?
C1B Ni1B C2B N2B 172(6) . . . . ?
P4B Ni1B C2B N2B 88(7) . . . . ?
P2B Ni1B C2B N2B -100(7) . . . . ?
P1B Ni1B C2B N2B -12(7) . . . . ?
C1PB P1B C11B C12B 167.7(2) . . . . ?
C'B P1B C11B C12B -85.3(2) . . . . ?
Ni1B P1B C11B C12B 30.7(2) . . . . ?
P1B C11B C12B P2B -52.1(3) . . . . ?
C21B P2B C12B C11B 173.7(2) . . . . ?
C23B P2B C12B C11B -74.9(2) . . . . ?
Ni1B P2B C12B C11B 48.9(2) . . . . ?
C12B P2B C21B C22B -171.7(3) . . . . ?
C23B P2B C21B C22B 76.4(3) . . . . ?
Ni1B P2B C21B C22B -55.2(3) . . . . ?
C21B P2B C23B C24B 64.4(3) . . . . ?
C12B P2B C23B C24B -47.0(3) . . . . ?
Ni1B P2B C23B C24B -163.4(2) . . . . ?
C7PB P3B C31B C32B 55.1(3) . . . . ?
C'B P3B C31B C32B -52.1(3) . . . . ?
P3B C31B C32B P4B 110.4(2) . . . . ?
C41B P4B C32B C31B 162.5(2) . . . . ?
C43B P4B C32B C31B 53.1(2) . . . . ?
Ni1B P4B C32B C31B -74.7(2) . . . . ?
C32B P4B C41B C42B 178.1(2) . . . . ?
C43B P4B C41B C42B -72.5(3) . . . . ?
Ni1B P4B C41B C42B 54.6(3) . . . . ?
C41B P4B C43B C44B -64.8(3) . . . . ?
C32B P4B C43B C44B 43.0(3) . . . . ?
Ni1B P4B C43B C44B 169.8(2) . . . . ?
C'B P1B C1PB C6PB 142.6(2) . . . . ?
C11B P1B C1PB C6PB -111.4(3) . . . . ?
Ni1B P1B C1PB C6PB 8.2(3) . . . . ?
C'B P1B C1PB C2PB -37.8(3) . . . . ?
C11B P1B C1PB C2PB 68.2(3) . . . . ?
Ni1B P1B C1PB C2PB -172.25(19) . . . . ?
C6PB C1PB C2PB C3PB -0.7(4) . . . . ?
P1B C1PB C2PB C3PB 179.7(2) . . . . ?
C1PB C2PB C3PB C4PB 0.2(4) . . . . ?
C2PB C3PB C4PB C5PB 0.3(5) . . . . ?
C3PB C4PB C5PB C6PB -0.2(5) . . . . ?
C2PB C1PB C6PB C5PB 0.8(4) . . . . ?
P1B C1PB C6PB C5PB -179.6(2) . . . . ?
C4PB C5PB C6PB C1PB -0.3(4) . . . . ?
C'B P3B C7PB C8PB 27.4(3) . . . . ?
C31B P3B C7PB C8PB -80.4(3) . . . . ?
C'B P3B C7PB C12PB -154.0(2) . . . . ?
C31B P3B C7PB C12PB 98.2(3) . . . . ?
C12PB C7PB C8PB C9PB -1.1(5) . . . . ?
P3B C7PB C8PB C9PB 177.5(2) . . . . ?
C7PB C8PB C9PB C10PB 0.4(5) . . . . ?
C8PB C9PB C10PB C11PB -0.2(5) . . . . ?
C9PB C10PB C11PB C12PB 0.7(5) . . . . ?
C10PB C11PB C12PB C7PB -1.5(5) . . . . ?
C8PB C7PB C12PB C11PB 1.7(5) . . . . ?
P3B C7PB C12PB C11PB -177.1(3) . . . . ?
